data_4025599
loop_
_publ_author_name
'Kinkini Roy'
'Chun Wang'
'Mark D. Smith'
'Perry J. Pellechia'
'Linda S. Shimizu'

_publ_section_title
;
 Alkali Metal Ions As Probes of Structure and Recognition Properties of
 Macrocyclic Pyridyl Urea Hosts
;
_journal_name_full 'Journal of Organic Chemistry'
_journal_page_first 5453
_journal_page_last 5460
_journal_paper_doi 10.1021/jo1009596
_journal_volume 75
_journal_year 2010
_chemical_formula_moiety 'C56 H80 Li2 N16 O4, 2(B F4)'
_chemical_formula_sum 'C56 H80 B2 F8 Li2 N16 O4'
_chemical_formula_weight 1228.86
_chemical_name_systematic
; 
 ? 
;
_space_group_IT_number 2
_symmetry_cell_setting triclinic
_symmetry_space_group_name_Hall '-P 1'
_symmetry_space_group_name_H-M 'P -1'
_atom_sites_solution_hydrogens geom
_atom_sites_solution_primary direct
_atom_sites_solution_secondary difmap
_audit_creation_method SHELXL-97
_cell_angle_alpha 107.3900(10)
_cell_angle_beta 91.5960(10)
_cell_angle_gamma 90.6070(10)
_cell_formula_units_Z 1
_cell_length_a 10.3057(5)
_cell_length_b 10.3148(5)
_cell_length_c 14.5675(7)
_cell_measurement_reflns_used 8336
_cell_measurement_temperature 150(2)
_cell_measurement_theta_max 26.323
_cell_measurement_theta_min 2.872
_cell_volume 1476.90(12)
_computing_cell_refinement 'SAINT-Plus Version 6.45 (Bruker, 2001)'
_computing_data_collection 'SMART Version 5.625 (Bruker, 2001)'
_computing_data_reduction 'SAINT-Plus Version 6.45 (Bruker, 2001)'
_computing_molecular_graphics various
_computing_publication_material 'SHELXTL Version 6.14 (Bruker, 2000)'
_computing_structure_refinement 'SHELXL-97 (Sheldrick, 1997)'
_computing_structure_solution 'SHELXS-97 (Sheldrick, 1990)'
_diffrn_ambient_temperature 150(2)
_diffrn_measured_fraction_theta_full 0.999
_diffrn_measured_fraction_theta_max 0.999
_diffrn_measurement_device_type 'Bruker SMART APEX CCD diffractometer'
_diffrn_measurement_method 'omega scans'
_diffrn_radiation_monochromator graphite
_diffrn_radiation_source 'fine-focus sealed tube'
_diffrn_radiation_type MoK\a
_diffrn_radiation_wavelength 0.71073
_diffrn_reflns_av_R_equivalents 0.0496
_diffrn_reflns_av_sigmaI/netI 0.0401
_diffrn_reflns_limit_h_max 12
_diffrn_reflns_limit_h_min -12
_diffrn_reflns_limit_k_max 12
_diffrn_reflns_limit_k_min -12
_diffrn_reflns_limit_l_max 18
_diffrn_reflns_limit_l_min -18
_diffrn_reflns_number 23379
_diffrn_reflns_theta_full 26.40
_diffrn_reflns_theta_max 26.40
_diffrn_reflns_theta_min 1.47
_exptl_absorpt_coefficient_mu 0.106
_exptl_absorpt_correction_type none
_exptl_crystal_colour colorless
_exptl_crystal_density_diffrn 1.382
_exptl_crystal_density_method 'not measured'
_exptl_crystal_description 'rectangular plate'
_exptl_crystal_F_000 648
_exptl_crystal_size_max 0.44
_exptl_crystal_size_mid 0.38
_exptl_crystal_size_min 0.08
_refine_diff_density_max 0.261
_refine_diff_density_min -0.253
_refine_diff_density_rms 0.041
_refine_ls_extinction_method none
_refine_ls_goodness_of_fit_ref 1.046
_refine_ls_hydrogen_treatment constr
_refine_ls_matrix_type full
_refine_ls_number_parameters 437
_refine_ls_number_reflns 6038
_refine_ls_number_restraints 58
_refine_ls_restrained_S_all 1.048
_refine_ls_R_factor_all 0.0543
_refine_ls_R_factor_gt 0.0420
_refine_ls_shift/su_max 0.000
_refine_ls_shift/su_mean 0.000
_refine_ls_structure_factor_coef Fsqd
_refine_ls_weighting_details 'calc w=1/[\s^2^(Fo^2^)+(0.0548P)^2^+0.1223P] where P=(Fo^2^+2Fc^2^)/3'
_refine_ls_weighting_scheme calc
_refine_ls_wR_factor_gt 0.1031
_refine_ls_wR_factor_ref 0.1095
_reflns_number_gt 4772
_reflns_number_total 6038
_reflns_threshold_expression >2sigma(I)
_cod_data_source_file jo1009596_si_002.cif
_cod_data_source_block kri1270m
_cod_depositor_comments
;
The following automatic conversions were performed:

'_symmetry_cell_setting' value 'Triclinic' changed to 'triclinic'
according to the built-in table from CIF Core dictionary named
'cif_core.dic' version 2.4.1 from 2010-06-29.

Automatic conversion script
Id: cif_fix_values 1646 2011-03-28 12:23:43Z adriana 
;
_cod_database_code 4025599

loop_
_symmetry_equiv_pos_as_xyz
'x, y, z'
'-x, -y, -z'

loop_
_atom_site_label
_atom_site_type_symbol
_atom_site_fract_x
_atom_site_fract_y
_atom_site_fract_z
_atom_site_U_iso_or_equiv
_atom_site_adp_type
_atom_site_occupancy
_atom_site_symmetry_multiplicity
_atom_site_calc_flag
_atom_site_refinement_flags
_atom_site_disorder_assembly
_atom_site_disorder_group
Li1 Li 0.4385(2) 0.3756(2) 0.48066(17) 0.0282(5) Uani 1 1 d . . .
C1 C 0.46152(15) 0.09827(14) 0.42243(10) 0.0254(3) Uani 1 1 d . . .
C2 C 0.48474(15) -0.10916(15) 0.28702(11) 0.0322(4) Uani 1 1 d . . .
H2A H 0.5372 -0.1332 0.2286 0.039 Uiso 1 1 calc R . .
H2B H 0.4924 -0.1834 0.3169 0.039 Uiso 1 1 calc R . .
C3 C 0.27868(16) -0.06096(15) 0.34675(11) 0.0330(4) Uani 1 1 d . . .
H3A H 0.2756 -0.1388 0.3733 0.040 Uiso 1 1 calc R . .
H3B H 0.1884 -0.0411 0.3311 0.040 Uiso 1 1 calc R . .
C4 C 0.67483(14) 0.05083(15) 0.35244(11) 0.0288(3) Uani 1 1 d . . .
H4A H 0.7247 -0.0337 0.3413 0.035 Uiso 1 1 calc R . .
H4B H 0.7034 0.1129 0.4160 0.035 Uiso 1 1 calc R . .
C5 C 0.70682(14) 0.11651(14) 0.27558(10) 0.0258(3) Uani 1 1 d . . .
C6 C 0.78730(15) 0.05375(16) 0.20102(11) 0.0322(4) Uani 1 1 d . . .
H6 H 0.8188 -0.0348 0.1942 0.039 Uiso 1 1 calc R . .
C7 C 0.82059(17) 0.12299(17) 0.13696(11) 0.0390(4) Uani 1 1 d . . .
H7 H 0.8754 0.0826 0.0852 0.047 Uiso 1 1 calc R . .
C8 C 0.77333(16) 0.25150(17) 0.14902(11) 0.0340(4) Uani 1 1 d . . .
H8 H 0.7948 0.3006 0.1056 0.041 Uiso 1 1 calc R . .
C9 C 0.69390(14) 0.30777(15) 0.22568(10) 0.0254(3) Uani 1 1 d . . .
C10 C 0.64941(14) 0.45283(15) 0.24769(11) 0.0265(3) Uani 1 1 d . . .
H10A H 0.6842 0.5051 0.3124 0.032 Uiso 1 1 calc R . .
H10B H 0.6871 0.4934 0.2006 0.032 Uiso 1 1 calc R . .
C11 C 0.44196(14) 0.49696(13) 0.32712(9) 0.0217(3) Uani 1 1 d . . .
C12 C 0.44707(14) 0.45533(17) 0.15152(10) 0.0309(4) Uani 1 1 d . . .
H12A H 0.4598 0.5410 0.1352 0.037 Uiso 1 1 calc R . .
H12B H 0.4875 0.3812 0.1014 0.037 Uiso 1 1 calc R . .
C13 C 0.25602(15) 0.53411(15) 0.23106(9) 0.0273(3) Uani 1 1 d . . .
H13A H 0.1609 0.5203 0.2322 0.033 Uiso 1 1 calc R . .
H13B H 0.2729 0.6234 0.2208 0.033 Uiso 1 1 calc R . .
C14 C 0.23810(14) 0.56104(14) 0.40798(10) 0.0257(3) Uani 1 1 d . . .
H14A H 0.1747 0.6315 0.4056 0.031 Uiso 1 1 calc R . .
H14B H 0.2950 0.5981 0.4660 0.031 Uiso 1 1 calc R . .
C15 C 0.16611(14) 0.43673(14) 0.41588(9) 0.0252(3) Uani 1 1 d . . .
C16 C 0.03664(15) 0.41566(16) 0.38747(11) 0.0328(4) Uani 1 1 d . . .
H16 H -0.0079 0.4790 0.3629 0.039 Uiso 1 1 calc R . .
C17 C -0.02728(16) 0.30074(17) 0.39527(12) 0.0383(4) Uani 1 1 d . . .
H17 H -0.1164 0.2843 0.3765 0.046 Uiso 1 1 calc R . .
C18 C 0.04062(16) 0.21083(17) 0.43071(11) 0.0341(4) Uani 1 1 d . . .
H18 H -0.0012 0.1314 0.4368 0.041 Uiso 1 1 calc R . .
C19 C 0.17038(15) 0.23752(15) 0.45742(10) 0.0271(3) Uani 1 1 d . . .
C20 C 0.24852(15) 0.13847(15) 0.49318(10) 0.0299(3) Uani 1 1 d . . .
H20A H 0.3004 0.1892 0.5513 0.036 Uiso 1 1 calc R . .
H20B H 0.1885 0.0759 0.5119 0.036 Uiso 1 1 calc R . .
C21 C 0.31933(15) -0.02552(15) 0.18700(10) 0.0299(3) Uani 1 1 d . . .
C22 C 0.32853(17) 0.12950(15) 0.22570(11) 0.0346(4) Uani 1 1 d . . .
H22A H 0.4160 0.1573 0.2530 0.052 Uiso 1 1 calc R . .
H22B H 0.2648 0.1620 0.2757 0.052 Uiso 1 1 calc R . .
H22C H 0.3106 0.1685 0.1731 0.052 Uiso 1 1 calc R . .
C23 C 0.41051(18) -0.0745(2) 0.10324(12) 0.0455(4) Uani 1 1 d . . .
H23A H 0.4121 -0.1740 0.0827 0.068 Uiso 1 1 calc R . .
H23B H 0.4982 -0.0378 0.1239 0.068 Uiso 1 1 calc R . .
H23C H 0.3797 -0.0430 0.0494 0.068 Uiso 1 1 calc R . .
C24 C 0.18116(17) -0.06690(18) 0.14834(13) 0.0433(4) Uani 1 1 d . . .
H24A H 0.1204 -0.0356 0.2006 0.065 Uiso 1 1 calc R . .
H24B H 0.1744 -0.1661 0.1221 0.065 Uiso 1 1 calc R . .
H24C H 0.1599 -0.0257 0.0974 0.065 Uiso 1 1 calc R . .
C25 C 0.23643(14) 0.39527(15) 0.05984(10) 0.0265(3) Uani 1 1 d . . .
C26 C 0.21702(17) 0.51988(16) 0.02515(11) 0.0367(4) Uani 1 1 d . . .
H26A H 0.3017 0.5605 0.0196 0.055 Uiso 1 1 calc R . .
H26B H 0.1654 0.5865 0.0714 0.055 Uiso 1 1 calc R . .
H26C H 0.1714 0.4926 -0.0378 0.055 Uiso 1 1 calc R . .
C27 C 0.30922(18) 0.28854(17) -0.01595(11) 0.0409(4) Uani 1 1 d . . .
H27A H 0.3296 0.2120 0.0084 0.061 Uiso 1 1 calc R . .
H27B H 0.3900 0.3289 -0.0300 0.061 Uiso 1 1 calc R . .
H27C H 0.2549 0.2563 -0.0749 0.061 Uiso 1 1 calc R . .
C28 C 0.10463(16) 0.33494(18) 0.07170(12) 0.0410(4) Uani 1 1 d . . .
H28A H 0.0533 0.4047 0.1158 0.062 Uiso 1 1 calc R . .
H28B H 0.1170 0.2588 0.0980 0.062 Uiso 1 1 calc R . .
H28C H 0.0588 0.3026 0.0089 0.062 Uiso 1 1 calc R . .
N1 N 0.53762(12) 0.01806(12) 0.35528(8) 0.0273(3) Uani 1 1 d . . .
N2 N 0.35096(12) -0.09870(12) 0.25953(9) 0.0294(3) Uani 1 1 d . . .
N3 N 0.33559(12) 0.05903(12) 0.42094(8) 0.0274(3) Uani 1 1 d . . .
N4 N 0.65966(11) 0.24075(12) 0.28757(8) 0.0264(3) Uani 1 1 d . . .
N5 N 0.50862(11) 0.46767(12) 0.24529(8) 0.0241(3) Uani 1 1 d . . .
N6 N 0.31027(11) 0.42657(12) 0.15395(8) 0.0234(3) Uani 1 1 d . . .
N7 N 0.31702(11) 0.53089(12) 0.32226(8) 0.0245(3) Uani 1 1 d . . .
N8 N 0.23366(11) 0.34946(12) 0.45070(8) 0.0246(3) Uani 1 1 d . . .
O1 O 0.50443(10) 0.20522(10) 0.48239(7) 0.0286(2) Uani 1 1 d . . .
O2 O 0.49504(10) 0.49361(10) 0.40487(6) 0.0261(2) Uani 1 1 d . . .
B1A B 0.0888(7) 0.2598(5) 0.7304(4) 0.0310(6) Uani 0.549(7) 1 d PD A 1
F1A F 0.0635(3) 0.3534(4) 0.6831(4) 0.0998(16) Uani 0.549(7) 1 d PD A 1
F2A F 0.0285(7) 0.2990(7) 0.8168(4) 0.0905(19) Uani 0.549(7) 1 d PD A 1
F3A F 0.2219(7) 0.2563(13) 0.7462(9) 0.0480(13) Uani 0.549(7) 1 d PD A 1
F4A F 0.0439(3) 0.1351(3) 0.6741(2) 0.0515(8) Uani 0.549(7) 1 d PD A 1
B1B B 0.0875(8) 0.2837(6) 0.7405(5) 0.0310(6) Uani 0.451(7) 1 d PD A 2
F1B F 0.0700(3) 0.4195(4) 0.7575(4) 0.0630(15) Uani 0.451(7) 1 d PD A 2
F2B F 0.0489(7) 0.2486(6) 0.8193(4) 0.0513(13) Uani 0.451(7) 1 d PD A 2
F3B F 0.2182(9) 0.2581(16) 0.7296(11) 0.0480(13) Uani 0.451(7) 1 d PD A 2
F4B F 0.0165(4) 0.2125(8) 0.6608(2) 0.092(2) Uani 0.451(7) 1 d PD A 2

loop_
_atom_site_aniso_label
_atom_site_aniso_U_11
_atom_site_aniso_U_22
_atom_site_aniso_U_33
_atom_site_aniso_U_23
_atom_site_aniso_U_13
_atom_site_aniso_U_12
Li1 0.0303(14) 0.0250(12) 0.0289(12) 0.0084(10) -0.0065(10) -0.0038(10)
C1 0.0312(8) 0.0226(7) 0.0260(7) 0.0131(6) -0.0025(6) 0.0011(6)
C2 0.0369(9) 0.0207(7) 0.0377(8) 0.0073(6) -0.0034(7) 0.0021(7)
C3 0.0374(9) 0.0263(8) 0.0358(8) 0.0108(7) 0.0003(7) -0.0096(7)
C4 0.0269(8) 0.0260(8) 0.0358(8) 0.0127(7) -0.0010(6) 0.0038(6)
C5 0.0205(8) 0.0249(7) 0.0319(7) 0.0092(6) -0.0054(6) -0.0012(6)
C6 0.0346(9) 0.0260(8) 0.0337(8) 0.0058(6) -0.0015(7) 0.0041(7)
C7 0.0446(10) 0.0401(9) 0.0313(8) 0.0083(7) 0.0075(7) 0.0080(8)
C8 0.0347(9) 0.0386(9) 0.0317(8) 0.0154(7) 0.0020(7) 0.0007(7)
C9 0.0186(7) 0.0293(8) 0.0295(7) 0.0113(6) -0.0051(6) -0.0034(6)
C10 0.0209(8) 0.0293(8) 0.0328(8) 0.0146(6) -0.0011(6) -0.0027(6)
C11 0.0264(8) 0.0156(7) 0.0231(7) 0.0062(5) -0.0029(6) -0.0020(6)
C12 0.0261(8) 0.0453(9) 0.0251(7) 0.0165(7) 0.0000(6) 0.0009(7)
C13 0.0293(8) 0.0282(8) 0.0248(7) 0.0086(6) -0.0019(6) 0.0074(6)
C14 0.0280(8) 0.0250(7) 0.0226(7) 0.0046(6) 0.0022(6) 0.0043(6)
C15 0.0278(8) 0.0274(8) 0.0185(6) 0.0038(6) 0.0020(6) 0.0037(6)
C16 0.0296(9) 0.0359(9) 0.0317(8) 0.0088(7) -0.0032(6) 0.0031(7)
C17 0.0254(9) 0.0445(10) 0.0415(9) 0.0084(8) -0.0056(7) -0.0039(7)
C18 0.0320(9) 0.0338(9) 0.0353(8) 0.0089(7) 0.0007(7) -0.0059(7)
C19 0.0297(8) 0.0290(8) 0.0216(7) 0.0059(6) 0.0044(6) 0.0002(6)
C20 0.0326(9) 0.0317(8) 0.0276(7) 0.0123(6) 0.0035(6) -0.0033(7)
C21 0.0313(9) 0.0285(8) 0.0293(8) 0.0081(6) -0.0011(6) -0.0004(7)
C22 0.0449(10) 0.0297(8) 0.0316(8) 0.0133(7) -0.0056(7) -0.0008(7)
C23 0.0487(11) 0.0523(11) 0.0345(9) 0.0107(8) 0.0066(8) 0.0119(9)
C24 0.0371(10) 0.0427(10) 0.0492(10) 0.0134(8) -0.0094(8) -0.0042(8)
C25 0.0284(8) 0.0272(8) 0.0238(7) 0.0079(6) -0.0044(6) 0.0026(6)
C26 0.0452(10) 0.0366(9) 0.0307(8) 0.0144(7) -0.0089(7) 0.0041(8)
C27 0.0500(11) 0.0397(9) 0.0272(8) 0.0016(7) -0.0074(7) 0.0113(8)
C28 0.0350(10) 0.0482(10) 0.0401(9) 0.0151(8) -0.0128(7) -0.0081(8)
N1 0.0284(7) 0.0211(6) 0.0329(6) 0.0090(5) -0.0008(5) 0.0002(5)
N2 0.0320(7) 0.0226(6) 0.0335(7) 0.0085(5) -0.0007(5) -0.0020(5)
N3 0.0283(7) 0.0254(6) 0.0299(6) 0.0105(5) 0.0018(5) -0.0020(5)
N4 0.0212(6) 0.0275(7) 0.0330(6) 0.0129(5) -0.0016(5) -0.0004(5)
N5 0.0209(6) 0.0287(6) 0.0251(6) 0.0120(5) -0.0012(5) 0.0002(5)
N6 0.0215(6) 0.0261(6) 0.0228(6) 0.0078(5) -0.0005(5) 0.0030(5)
N7 0.0249(7) 0.0274(6) 0.0212(6) 0.0070(5) 0.0005(5) 0.0042(5)
N8 0.0265(7) 0.0261(6) 0.0207(6) 0.0061(5) 0.0016(5) 0.0006(5)
O1 0.0313(6) 0.0251(5) 0.0289(5) 0.0078(4) -0.0042(4) -0.0011(4)
O2 0.0298(6) 0.0252(5) 0.0223(5) 0.0064(4) -0.0056(4) -0.0008(4)
B1A 0.0278(10) 0.0318(17) 0.0349(14) 0.0122(13) 0.0017(10) 0.0024(13)
F1A 0.118(3) 0.072(3) 0.128(4) 0.064(3) -0.046(2) 0.0021(19)
F2A 0.064(3) 0.117(5) 0.063(3) -0.016(2) 0.022(2) -0.002(3)
F3A 0.0347(7) 0.0356(6) 0.069(4) 0.0085(18) 0.0032(11) 0.0042(5)
F4A 0.0324(13) 0.0488(16) 0.0620(15) -0.0003(12) 0.0008(10) -0.0062(11)
B1B 0.0278(10) 0.0318(17) 0.0349(14) 0.0122(13) 0.0017(10) 0.0024(13)
F1B 0.0337(16) 0.054(2) 0.114(4) 0.044(2) 0.0113(17) 0.0158(13)
F2B 0.050(3) 0.073(3) 0.042(2) 0.033(2) 0.0081(15) -0.006(2)
F3B 0.0347(7) 0.0356(6) 0.069(4) 0.0085(18) 0.0032(11) 0.0042(5)
F4B 0.071(3) 0.141(6) 0.0462(17) 0.003(2) -0.0125(16) -0.032(3)

loop_
_atom_type_symbol
_atom_type_description
_atom_type_scat_dispersion_real
_atom_type_scat_dispersion_imag
_atom_type_scat_source
C C 0.0033 0.0016 'International Tables Vol C Tables 4.2.6.8 and 6.1.1.4'
H H 0.0000 0.0000 'International Tables Vol C Tables 4.2.6.8 and 6.1.1.4'
B B 0.0013 0.0007 'International Tables Vol C Tables 4.2.6.8 and 6.1.1.4'
F F 0.0171 0.0103 'International Tables Vol C Tables 4.2.6.8 and 6.1.1.4'
Li Li -0.0003 0.0001 'International Tables Vol C Tables 4.2.6.8 and 6.1.1.4'
N N 0.0061 0.0033 'International Tables Vol C Tables 4.2.6.8 and 6.1.1.4'
O O 0.0106 0.0060 'International Tables Vol C Tables 4.2.6.8 and 6.1.1.4'

loop_
_geom_angle_atom_site_label_1
_geom_angle_atom_site_label_2
_geom_angle_atom_site_label_3
_geom_angle
_geom_angle_site_symmetry_1
_geom_angle_site_symmetry_3
_geom_angle_publ_flag
O1 Li1 O2 106.45(12) . 2_666 ?
O1 Li1 O2 128.79(14) . . ?
O2 Li1 O2 89.77(11) 2_666 . ?
O1 Li1 N8 107.55(12) . . ?
O2 Li1 N8 120.75(13) 2_666 . ?
O2 Li1 N8 104.26(12) . . ?
O1 Li1 Li1 130.20(17) . 2_666 ?
O2 Li1 Li1 45.73(8) 2_666 2_666 ?
O2 Li1 Li1 44.04(8) . 2_666 ?
N8 Li1 Li1 122.13(15) . 2_666 ?
O1 Li1 N4 68.14(8) . . ?
O2 Li1 N4 118.06(11) 2_666 . ?
O2 Li1 N4 61.48(7) . . ?
N8 Li1 N4 119.15(9) . . ?
Li1 Li1 N4 89.15(11) 2_666 . ?
O1 C1 N1 121.87(14) . . ?
O1 C1 N3 121.20(13) . . ?
N1 C1 N3 116.91(13) . . ?
N2 C2 N1 112.69(12) . . ?
N2 C2 H2A 109.1 . . ?
N1 C2 H2A 109.1 . . ?
N2 C2 H2B 109.1 . . ?
N1 C2 H2B 109.1 . . ?
H2A C2 H2B 107.8 . . ?
N2 C3 N3 112.88(12) . . ?
N2 C3 H3A 109.0 . . ?
N3 C3 H3A 109.0 . . ?
N2 C3 H3B 109.0 . . ?
N3 C3 H3B 109.0 . . ?
H3A C3 H3B 107.8 . . ?
N1 C4 C5 114.02(12) . . ?
N1 C4 H4A 108.7 . . ?
C5 C4 H4A 108.7 . . ?
N1 C4 H4B 108.7 . . ?
C5 C4 H4B 108.7 . . ?
H4A C4 H4B 107.6 . . ?
N4 C5 C6 122.76(13) . . ?
N4 C5 C4 115.99(12) . . ?
C6 C5 C4 121.13(13) . . ?
C7 C6 C5 118.48(14) . . ?
C7 C6 H6 120.8 . . ?
C5 C6 H6 120.8 . . ?
C8 C7 C6 119.27(14) . . ?
C8 C7 H7 120.4 . . ?
C6 C7 H7 120.4 . . ?
C7 C8 C9 118.87(14) . . ?
C7 C8 H8 120.6 . . ?
C9 C8 H8 120.6 . . ?
N4 C9 C8 122.34(13) . . ?
N4 C9 C10 116.44(12) . . ?
C8 C9 C10 121.08(13) . . ?
N5 C10 C9 114.61(12) . . ?
N5 C10 H10A 108.6 . . ?
C9 C10 H10A 108.6 . . ?
N5 C10 H10B 108.6 . . ?
C9 C10 H10B 108.6 . . ?
H10A C10 H10B 107.6 . . ?
O2 C11 N7 121.36(12) . . ?
O2 C11 N5 121.17(13) . . ?
N7 C11 N5 117.47(12) . . ?
N6 C12 N5 109.64(11) . . ?
N6 C12 H12A 109.7 . . ?
N5 C12 H12A 109.7 . . ?
N6 C12 H12B 109.7 . . ?
N5 C12 H12B 109.7 . . ?
H12A C12 H12B 108.2 . . ?
N6 C13 N7 108.33(11) . . ?
N6 C13 H13A 110.0 . . ?
N7 C13 H13A 110.0 . . ?
N6 C13 H13B 110.0 . . ?
N7 C13 H13B 110.0 . . ?
H13A C13 H13B 108.4 . . ?
N7 C14 C15 112.20(11) . . ?
N7 C14 H14A 109.2 . . ?
C15 C14 H14A 109.2 . . ?
N7 C14 H14B 109.2 . . ?
C15 C14 H14B 109.2 . . ?
H14A C14 H14B 107.9 . . ?
N8 C15 C16 122.68(14) . . ?
N8 C15 C14 117.24(13) . . ?
C16 C15 C14 120.08(13) . . ?
C15 C16 C17 119.02(15) . . ?
C15 C16 H16 120.5 . . ?
C17 C16 H16 120.5 . . ?
C18 C17 C16 118.86(15) . . ?
C18 C17 H17 120.6 . . ?
C16 C17 H17 120.6 . . ?
C17 C18 C19 119.25(15) . . ?
C17 C18 H18 120.4 . . ?
C19 C18 H18 120.4 . . ?
N8 C19 C18 122.51(14) . . ?
N8 C19 C20 117.01(13) . . ?
C18 C19 C20 120.46(14) . . ?
N3 C20 C19 112.53(11) . . ?
N3 C20 H20A 109.1 . . ?
C19 C20 H20A 109.1 . . ?
N3 C20 H20B 109.1 . . ?
C19 C20 H20B 109.1 . . ?
H20A C20 H20B 107.8 . . ?
N2 C21 C24 107.59(13) . . ?
N2 C21 C23 108.43(12) . . ?
C24 C21 C23 107.82(13) . . ?
N2 C21 C22 115.01(12) . . ?
C24 C21 C22 108.64(13) . . ?
C23 C21 C22 109.12(13) . . ?
C21 C22 H22A 109.5 . . ?
C21 C22 H22B 109.5 . . ?
H22A C22 H22B 109.5 . . ?
C21 C22 H22C 109.5 . . ?
H22A C22 H22C 109.5 . . ?
H22B C22 H22C 109.5 . . ?
C21 C23 H23A 109.5 . . ?
C21 C23 H23B 109.5 . . ?
H23A C23 H23B 109.5 . . ?
C21 C23 H23C 109.5 . . ?
H23A C23 H23C 109.5 . . ?
H23B C23 H23C 109.5 . . ?
C21 C24 H24A 109.5 . . ?
C21 C24 H24B 109.5 . . ?
H24A C24 H24B 109.5 . . ?
C21 C24 H24C 109.5 . . ?
H24A C24 H24C 109.5 . . ?
H24B C24 H24C 109.5 . . ?
N6 C25 C28 107.93(11) . . ?
N6 C25 C27 108.91(12) . . ?
C28 C25 C27 108.28(13) . . ?
N6 C25 C26 113.18(12) . . ?
C28 C25 C26 109.48(13) . . ?
C27 C25 C26 108.95(12) . . ?
C25 C26 H26A 109.5 . . ?
C25 C26 H26B 109.5 . . ?
H26A C26 H26B 109.5 . . ?
C25 C26 H26C 109.5 . . ?
H26A C26 H26C 109.5 . . ?
H26B C26 H26C 109.5 . . ?
C25 C27 H27A 109.5 . . ?
C25 C27 H27B 109.5 . . ?
H27A C27 H27B 109.5 . . ?
C25 C27 H27C 109.5 . . ?
H27A C27 H27C 109.5 . . ?
H27B C27 H27C 109.5 . . ?
C25 C28 H28A 109.5 . . ?
C25 C28 H28B 109.5 . . ?
H28A C28 H28B 109.5 . . ?
C25 C28 H28C 109.5 . . ?
H28A C28 H28C 109.5 . . ?
H28B C28 H28C 109.5 . . ?
C1 N1 C4 120.79(12) . . ?
C1 N1 C2 120.51(13) . . ?
C4 N1 C2 118.59(11) . . ?
C2 N2 C3 107.15(12) . . ?
C2 N2 C21 118.94(12) . . ?
C3 N2 C21 116.66(12) . . ?
C1 N3 C20 119.96(12) . . ?
C1 N3 C3 122.88(12) . . ?
C20 N3 C3 117.15(12) . . ?
C5 N4 C9 118.27(12) . . ?
C5 N4 Li1 118.56(9) . . ?
C9 N4 Li1 123.14(9) . . ?
C11 N5 C12 122.79(12) . . ?
C11 N5 C10 120.60(12) . . ?
C12 N5 C10 116.55(11) . . ?
C12 N6 C13 107.99(12) . . ?
C12 N6 C25 115.92(11) . . ?
C13 N6 C25 114.51(11) . . ?
C11 N7 C13 120.87(11) . . ?
C11 N7 C14 120.33(11) . . ?
C13 N7 C14 118.77(11) . . ?
C15 N8 C19 117.68(13) . . ?
C15 N8 Li1 121.39(12) . . ?
C19 N8 Li1 120.63(12) . . ?
C1 O1 Li1 119.84(11) . . ?
C11 O2 Li1 136.06(11) . 2_666 ?
C11 O2 Li1 124.76(11) . . ?
Li1 O2 Li1 90.23(11) 2_666 . ?
F1A B1A F4A 108.7(4) . . ?
F1A B1A F2A 108.3(5) . . ?
F4A B1A F2A 111.4(5) . . ?
F1A B1A F3A 108.8(6) . . ?
F4A B1A F3A 109.8(6) . . ?
F2A B1A F3A 109.7(6) . . ?
F4B B1B F1B 109.9(5) . . ?
F4B B1B F2B 110.3(6) . . ?
F1B B1B F2B 108.5(5) . . ?
F4B B1B F3B 111.4(7) . . ?
F1B B1B F3B 108.5(8) . . ?
F2B B1B F3B 108.2(8) . . ?

loop_
_geom_bond_atom_site_label_1
_geom_bond_atom_site_label_2
_geom_bond_distance
_geom_bond_site_symmetry_2
_geom_bond_publ_flag
Li1 O1 1.898(3) . ?
Li1 O2 1.908(3) 2_666 ?
Li1 O2 1.966(3) . ?
Li1 N8 2.141(3) . ?
Li1 Li1 2.745(5) 2_666 ?
Li1 N4 3.623(3) . ?
C1 O1 1.2521(17) . ?
C1 N1 1.3525(18) . ?
C1 N3 1.3530(19) . ?
C2 N2 1.439(2) . ?
C2 N1 1.4773(19) . ?
C2 H2A 0.9900 . ?
C2 H2B 0.9900 . ?
C3 N2 1.4436(18) . ?
C3 N3 1.4811(19) . ?
C3 H3A 0.9900 . ?
C3 H3B 0.9900 . ?
C4 N1 1.4549(19) . ?
C4 C5 1.513(2) . ?
C4 H4A 0.9900 . ?
C4 H4B 0.9900 . ?
C5 N4 1.3391(18) . ?
C5 C6 1.389(2) . ?
C6 C7 1.382(2) . ?
C6 H6 0.9500 . ?
C7 C8 1.380(2) . ?
C7 H7 0.9500 . ?
C8 C9 1.388(2) . ?
C8 H8 0.9500 . ?
C9 N4 1.3418(18) . ?
C9 C10 1.512(2) . ?
C10 N5 1.4612(18) . ?
C10 H10A 0.9900 . ?
C10 H10B 0.9900 . ?
C11 O2 1.2541(16) . ?
C11 N7 1.3433(18) . ?
C11 N5 1.3488(17) . ?
C12 N6 1.4412(19) . ?
C12 N5 1.4596(18) . ?
C12 H12A 0.9900 . ?
C12 H12B 0.9900 . ?
C13 N6 1.4520(17) . ?
C13 N7 1.4635(17) . ?
C13 H13A 0.9900 . ?
C13 H13B 0.9900 . ?
C14 N7 1.4654(16) . ?
C14 C15 1.510(2) . ?
C14 H14A 0.9900 . ?
C14 H14B 0.9900 . ?
C15 N8 1.3486(18) . ?
C15 C16 1.381(2) . ?
C16 C17 1.386(2) . ?
C16 H16 0.9500 . ?
C17 C18 1.377(2) . ?
C17 H17 0.9500 . ?
C18 C19 1.384(2) . ?
C18 H18 0.9500 . ?
C19 N8 1.3503(19) . ?
C19 C20 1.509(2) . ?
C20 N3 1.4618(18) . ?
C20 H20A 0.9900 . ?
C20 H20B 0.9900 . ?
C21 N2 1.5017(19) . ?
C21 C24 1.525(2) . ?
C21 C23 1.527(2) . ?
C21 C22 1.529(2) . ?
C22 H22A 0.9800 . ?
C22 H22B 0.9800 . ?
C22 H22C 0.9800 . ?
C23 H23A 0.9800 . ?
C23 H23B 0.9800 . ?
C23 H23C 0.9800 . ?
C24 H24A 0.9800 . ?
C24 H24B 0.9800 . ?
C24 H24C 0.9800 . ?
C25 N6 1.4950(18) . ?
C25 C28 1.524(2) . ?
C25 C27 1.527(2) . ?
C25 C26 1.528(2) . ?
C26 H26A 0.9800 . ?
C26 H26B 0.9800 . ?
C26 H26C 0.9800 . ?
C27 H27A 0.9800 . ?
C27 H27B 0.9800 . ?
C27 H27C 0.9800 . ?
C28 H28A 0.9800 . ?
C28 H28B 0.9800 . ?
C28 H28C 0.9800 . ?
O2 Li1 1.908(3) 2_666 ?
B1A F1A 1.367(5) . ?
B1A F4A 1.369(5) . ?
B1A F2A 1.371(5) . ?
B1A F3A 1.387(5) . ?
B1B F4B 1.362(6) . ?
B1B F1B 1.363(6) . ?
B1B F2B 1.369(6) . ?
B1B F3B 1.380(6) . ?

loop_
_geom_torsion_atom_site_label_1
_geom_torsion_atom_site_label_2
_geom_torsion_atom_site_label_3
_geom_torsion_atom_site_label_4
_geom_torsion
_geom_torsion_site_symmetry_1
_geom_torsion_site_symmetry_2
_geom_torsion_site_symmetry_3
_geom_torsion_site_symmetry_4
_geom_torsion_publ_flag
N1 C4 C5 N4 66.59(17) . . . . ?
N1 C4 C5 C6 -117.37(15) . . . . ?
N4 C5 C6 C7 0.4(2) . . . . ?
C4 C5 C6 C7 -175.37(14) . . . . ?
C5 C6 C7 C8 0.1(2) . . . . ?
C6 C7 C8 C9 0.3(2) . . . . ?
C7 C8 C9 N4 -1.1(2) . . . . ?
C7 C8 C9 C10 174.36(15) . . . . ?
N4 C9 C10 N5 -63.36(17) . . . . ?
C8 C9 C10 N5 120.89(15) . . . . ?
N7 C14 C15 N8 79.79(15) . . . . ?
N7 C14 C15 C16 -99.82(15) . . . . ?
N8 C15 C16 C17 0.3(2) . . . . ?
C14 C15 C16 C17 179.90(13) . . . . ?
C15 C16 C17 C18 -0.3(2) . . . . ?
C16 C17 C18 C19 0.0(2) . . . . ?
C17 C18 C19 N8 0.4(2) . . . . ?
C17 C18 C19 C20 -177.83(13) . . . . ?
N8 C19 C20 N3 -74.25(16) . . . . ?
C18 C19 C20 N3 104.10(15) . . . . ?
O1 C1 N1 C4 2.3(2) . . . . ?
N3 C1 N1 C4 -178.88(12) . . . . ?
O1 C1 N1 C2 178.56(12) . . . . ?
N3 C1 N1 C2 -2.61(19) . . . . ?
C5 C4 N1 C1 -101.44(15) . . . . ?
C5 C4 N1 C2 82.21(16) . . . . ?
N2 C2 N1 C1 34.87(18) . . . . ?
N2 C2 N1 C4 -148.77(12) . . . . ?
N1 C2 N2 C3 -57.64(15) . . . . ?
N1 C2 N2 C21 77.37(16) . . . . ?
N3 C3 N2 C2 51.29(16) . . . . ?
N3 C3 N2 C21 -84.89(16) . . . . ?
C24 C21 N2 C2 162.55(13) . . . . ?
C23 C21 N2 C2 46.19(17) . . . . ?
C22 C21 N2 C2 -76.25(17) . . . . ?
C24 C21 N2 C3 -66.55(16) . . . . ?
C23 C21 N2 C3 177.08(13) . . . . ?
C22 C21 N2 C3 54.64(18) . . . . ?
O1 C1 N3 C20 -3.0(2) . . . . ?
N1 C1 N3 C20 178.13(12) . . . . ?
O1 C1 N3 C3 175.26(12) . . . . ?
N1 C1 N3 C3 -3.6(2) . . . . ?
C19 C20 N3 C1 96.59(16) . . . . ?
C19 C20 N3 C3 -81.80(16) . . . . ?
N2 C3 N3 C1 -22.36(19) . . . . ?
N2 C3 N3 C20 155.98(12) . . . . ?
C6 C5 N4 C9 -1.2(2) . . . . ?
C4 C5 N4 C9 174.75(12) . . . . ?
C6 C5 N4 Li1 176.95(12) . . . . ?
C4 C5 N4 Li1 -7.08(16) . . . . ?
C8 C9 N4 C5 1.6(2) . . . . ?
C10 C9 N4 C5 -174.10(13) . . . . ?
C8 C9 N4 Li1 -176.49(12) . . . . ?
C10 C9 N4 Li1 7.81(17) . . . . ?
O1 Li1 N4 C5 4.65(13) . . . . ?
O2 Li1 N4 C5 102.24(14) 2_666 . . . ?
O2 Li1 N4 C5 175.09(12) . . . . ?
N8 Li1 N4 C5 -93.88(14) . . . . ?
Li1 Li1 N4 C5 139.20(13) 2_666 . . . ?
O1 Li1 N4 C9 -177.27(12) . . . . ?
O2 Li1 N4 C9 -79.68(15) 2_666 . . . ?
O2 Li1 N4 C9 -6.83(13) . . . . ?
N8 Li1 N4 C9 84.20(15) . . . . ?
Li1 Li1 N4 C9 -42.72(16) 2_666 . . . ?
O2 C11 N5 C12 172.84(13) . . . . ?
N7 C11 N5 C12 -7.7(2) . . . . ?
O2 C11 N5 C10 -10.0(2) . . . . ?
N7 C11 N5 C10 169.43(12) . . . . ?
N6 C12 N5 C11 -21.95(19) . . . . ?
N6 C12 N5 C10 160.81(12) . . . . ?
C9 C10 N5 C11 96.78(15) . . . . ?
C9 C10 N5 C12 -85.92(15) . . . . ?
N5 C12 N6 C13 56.78(15) . . . . ?
N5 C12 N6 C25 -173.23(11) . . . . ?
N7 C13 N6 C12 -63.05(14) . . . . ?
N7 C13 N6 C25 166.18(11) . . . . ?
C28 C25 N6 C12 166.43(13) . . . . ?
C27 C25 N6 C12 49.09(17) . . . . ?
C26 C25 N6 C12 -72.24(16) . . . . ?
C28 C25 N6 C13 -66.78(15) . . . . ?
C27 C25 N6 C13 175.87(13) . . . . ?
C26 C25 N6 C13 54.54(16) . . . . ?
O2 C11 N7 C13 -179.84(12) . . . . ?
N5 C11 N7 C13 0.70(19) . . . . ?
O2 C11 N7 C14 -1.9(2) . . . . ?
N5 C11 N7 C14 178.67(12) . . . . ?
N6 C13 N7 C11 34.76(18) . . . . ?
N6 C13 N7 C14 -143.23(12) . . . . ?
C15 C14 N7 C11 -92.12(16) . . . . ?
C15 C14 N7 C13 85.89(15) . . . . ?
C16 C15 N8 C19 0.05(19) . . . . ?
C14 C15 N8 C19 -179.55(11) . . . . ?
C16 C15 N8 Li1 173.81(12) . . . . ?
C14 C15 N8 Li1 -5.79(17) . . . . ?
C18 C19 N8 C15 -0.42(19) . . . . ?
C20 C19 N8 C15 177.89(11) . . . . ?
C18 C19 N8 Li1 -174.24(13) . . . . ?
C20 C19 N8 Li1 4.07(17) . . . . ?
O1 Li1 N8 C15 -159.28(11) . . . . ?
O2 Li1 N8 C15 78.46(17) 2_666 . . . ?
O2 Li1 N8 C15 -19.96(16) . . . . ?
Li1 Li1 N8 C15 24.3(2) 2_666 . . . ?
N4 Li1 N8 C15 -84.98(14) . . . . ?
O1 Li1 N8 C19 14.31(17) . . . . ?
O2 Li1 N8 C19 -107.96(15) 2_666 . . . ?
O2 Li1 N8 C19 153.62(11) . . . . ?
Li1 Li1 N8 C19 -162.12(15) 2_666 . . . ?
N4 Li1 N8 C19 88.60(13) . . . . ?
N1 C1 O1 Li1 115.66(15) . . . . ?
N3 C1 O1 Li1 -63.12(18) . . . . ?
O2 Li1 O1 C1 169.96(12) 2_666 . . . ?
O2 Li1 O1 C1 -86.6(2) . . . . ?
N8 Li1 O1 C1 39.22(17) . . . . ?
Li1 Li1 O1 C1 -144.74(18) 2_666 . . . ?
N4 Li1 O1 C1 -75.84(11) . . . . ?
N7 C11 O2 Li1 -76.2(2) . . . 2_666 ?
N5 C11 O2 Li1 103.28(18) . . . 2_666 ?
N7 C11 O2 Li1 60.48(18) . . . . ?
N5 C11 O2 Li1 -120.08(15) . . . . ?
O1 Li1 O2 C11 97.34(19) . . . . ?
O2 Li1 O2 C11 -151.55(13) 2_666 . . . ?
N8 Li1 O2 C11 -29.77(17) . . . . ?
Li1 Li1 O2 C11 -151.55(13) 2_666 . . . ?
N4 Li1 O2 C11 85.94(12) . . . . ?
O1 Li1 O2 Li1 -111.1(2) . . . 2_666 ?
O2 Li1 O2 Li1 0.0 2_666 . . 2_666 ?
N8 Li1 O2 Li1 121.77(14) . . . 2_666 ?
N4 Li1 O2 Li1 -122.51(9) . . . 2_666 ?
